data_7036781
loop_
_publ_author_name
'Velian, Alexandra'
'Cossairt, Brandi M.'
'Cummins, Christopher C.'

_publ_section_title
;
 Assembly and stabilization of {E(cyclo-P3)2} (E = Sn, Pb) as a bridging
 ligand spanning two triaryloxyniobium units.
;
_journal_issue 5
_journal_name_full 'Dalton transactions (Cambridge, England : 2003)'
_journal_page_first 1891
_journal_page_last 1895
_journal_paper_doi 10.1039/c5dt03383g
_journal_volume 45
_journal_year 2016
_chemical_formula_sum 'C48.8 H69.19 Nb O4 P3 Pb0.5'
_chemical_formula_weight 1009.25
_chemical_name_systematic
; 
 ? 
;
_space_group_IT_number 15
_symmetry_cell_setting monoclinic
_symmetry_space_group_name_Hall '-C 2yc'
_symmetry_space_group_name_H-M 'C 1 2/c 1'
_atom_sites_solution_hydrogens geom
_atom_sites_solution_primary direct
_atom_sites_solution_secondary difmap
_audit_creation_method SHELXL-97
_audit_update_record
;
2015-08-28 deposited with the CCDC.
2015-10-05 downloaded from the CCDC.
;
_cell_angle_alpha 90.00
_cell_angle_beta 102.4730(10)
_cell_angle_gamma 90.00
_cell_formula_units_Z 8
_cell_length_a 23.9973(14)
_cell_length_b 12.5011(7)
_cell_length_c 33.949(2)
_cell_measurement_reflns_used 9568
_cell_measurement_temperature 100(2)
_cell_measurement_theta_max 30.68
_cell_measurement_theta_min 2.46
_cell_volume 9944.1(10)
_computing_cell_refinement 'Bruker SAINT'
_computing_data_collection 'Bruker APEX2'
_computing_data_reduction 'Bruker SAINT'
_computing_molecular_graphics 'Bruker SHELXTL'
_computing_publication_material 'Bruker SHELXTL'
_computing_structure_refinement 'SHELXL-97 (Sheldrick, 2008)'
_computing_structure_solution 'SHELXS-97 (Sheldrick, 2008)'
_diffrn_ambient_temperature 100(2)
_diffrn_detector_area_resol_mean 8.3
_diffrn_measured_fraction_theta_full 1.000
_diffrn_measured_fraction_theta_max 1.000
_diffrn_measurement_device_type 'Bruker APEX-II CCD'
_diffrn_measurement_method '\f and \w scans'
_diffrn_radiation_monochromator graphite
_diffrn_radiation_source 'fine-focus sealed tube'
_diffrn_radiation_type MoK\a
_diffrn_radiation_wavelength 0.71073
_diffrn_reflns_av_R_equivalents 0.0414
_diffrn_reflns_av_sigmaI/netI 0.0245
_diffrn_reflns_limit_h_max 33
_diffrn_reflns_limit_h_min -33
_diffrn_reflns_limit_k_max 17
_diffrn_reflns_limit_k_min -17
_diffrn_reflns_limit_l_max 47
_diffrn_reflns_limit_l_min -47
_diffrn_reflns_number 109407
_diffrn_reflns_theta_full 29.57
_diffrn_reflns_theta_max 29.57
_diffrn_reflns_theta_min 1.74
_exptl_absorpt_coefficient_mu 2.063
_exptl_absorpt_correction_T_max 0.9039
_exptl_absorpt_correction_T_min 0.4925
_exptl_absorpt_correction_type multi-scan
_exptl_absorpt_process_details 'SADABS (Sheldrick, 2009)'
_exptl_crystal_colour red
_exptl_crystal_density_diffrn 1.348
_exptl_crystal_density_method 'not measured'
_exptl_crystal_description plate
_exptl_crystal_F_000 4168
_exptl_crystal_size_max 0.40
_exptl_crystal_size_mid 0.30
_exptl_crystal_size_min 0.05
_refine_diff_density_max 1.089
_refine_diff_density_min -1.295
_refine_diff_density_rms 0.072
_refine_ls_extinction_method none
_refine_ls_goodness_of_fit_ref 1.111
_refine_ls_hydrogen_treatment constr
_refine_ls_matrix_type full
_refine_ls_number_parameters 668
_refine_ls_number_reflns 13959
_refine_ls_number_restraints 485
_refine_ls_restrained_S_all 1.097
_refine_ls_R_factor_all 0.0321
_refine_ls_R_factor_gt 0.0271
_refine_ls_shift/su_max 0.001
_refine_ls_shift/su_mean 0.000
_refine_ls_structure_factor_coef Fsqd
_refine_ls_weighting_details 'calc w=1/[\s^2^(Fo^2^)+(0.0158P)^2^+20.7899P] where P=(Fo^2^+2Fc^2^)/3'
_refine_ls_weighting_scheme calc
_refine_ls_wR_factor_gt 0.0569
_refine_ls_wR_factor_ref 0.0585
_reflns_number_gt 12695
_reflns_number_total 13959
_reflns_threshold_expression >2sigma(I)
_cod_data_source_file c5dt03383g2.cif
_cod_data_source_block final1
_cod_depositor_comments
;
The following automatic conversions were performed:

'_symmetry_cell_setting' value 'Monoclinic' changed to 'monoclinic'
according to
/usr/data/users/saulius/crontab/automatic-downloads/rss-feeds/RSC/lib/dictionaries/cif_core.dic
dictionary named 'cif_core.dic' version 2.4.2 from 2011-04-26.

Automatic conversion script
Id: cif_fix_values 3271 2015-04-21 07:52:19Z andrius 

 Adding full bibliography for 7036776--7036781.cif.
;
_cod_original_cell_volume 9944.0(10)
_cod_original_sg_symbol_H-M C2/c
_cod_original_formula_sum 'C48.80 H69.19 Nb O4 P3 Pb0.50'
_cod_database_code 7036781

loop_
_symmetry_equiv_pos_as_xyz
'x, y, z'
'-x, y, -z+1/2'
'x+1/2, y+1/2, z'
'-x+1/2, y+1/2, -z+1/2'
'-x, -y, -z'
'x, -y, z-1/2'
'-x+1/2, -y+1/2, -z'
'x+1/2, -y+1/2, z-1/2'

loop_
_atom_site_label
_atom_site_type_symbol
_atom_site_fract_x
_atom_site_fract_y
_atom_site_fract_z
_atom_site_U_iso_or_equiv
_atom_site_adp_type
_atom_site_occupancy
_atom_site_symmetry_multiplicity
_atom_site_calc_flag
_atom_site_refinement_flags
_atom_site_disorder_assembly
_atom_site_disorder_group
Nb1 Nb 0.075208(7) 0.290307(14) 0.131502(5) 0.01690(4) Uani 1 1 d . . .
Pb1 Pb 0.0000 0.429862(9) 0.2500 0.01899(3) Uani 1 2 d S . .
P1 P 0.04200(3) 0.28420(4) 0.198989(16) 0.02414(11) Uani 1 1 d . . .
P2 P 0.11511(3) 0.38697(5) 0.197372(17) 0.02715(12) Uani 1 1 d . . .
P3 P 0.03067(3) 0.43589(5) 0.164749(16) 0.02599(11) Uani 1 1 d . . .
O1 O 0.10438(6) 0.37203(11) 0.09369(4) 0.0201(3) Uani 1 1 d . . .
O2 O 0.13126(6) 0.17748(12) 0.14692(4) 0.0236(3) Uani 1 1 d . . .
O3 O 0.00560(6) 0.23159(12) 0.10019(4) 0.0226(3) Uani 1 1 d . . .
C11 C 0.13923(8) 0.42343(17) 0.07274(6) 0.0211(4) Uani 1 1 d . . .
C12 C 0.15865(8) 0.36437(18) 0.04317(6) 0.0235(4) Uani 1 1 d . . .
C121 C 0.13813(9) 0.25043(18) 0.03380(6) 0.0257(4) Uani 1 1 d . . .
H121 H 0.1397 0.2136 0.0602 0.031 Uiso 1 1 calc R . .
C122 C 0.17522(12) 0.1860(2) 0.01102(8) 0.0399(6) Uani 1 1 d . . .
H12A H 0.1731 0.2178 -0.0156 0.060 Uiso 1 1 calc R . .
H12B H 0.1615 0.1120 0.0079 0.060 Uiso 1 1 calc R . .
H12C H 0.2149 0.1869 0.0262 0.060 Uiso 1 1 calc R . .
C123 C 0.07560(10) 0.2489(2) 0.01069(7) 0.0314(5) Uani 1 1 d . . .
H12D H 0.0522 0.2893 0.0259 0.047 Uiso 1 1 calc R . .
H12E H 0.0621 0.1749 0.0074 0.047 Uiso 1 1 calc R . .
H12F H 0.0727 0.2818 -0.0159 0.047 Uiso 1 1 calc R . .
C13 C 0.19677(9) 0.4158(2) 0.02369(7) 0.0316(5) Uani 1 1 d . . .
H13 H 0.2114 0.3782 0.0038 0.038 Uiso 1 1 calc R . .
C14 C 0.21369(10) 0.5207(2) 0.03276(8) 0.0373(6) Uani 1 1 d . . .
H14 H 0.2400 0.5539 0.0193 0.045 Uiso 1 1 calc R . .
C15 C 0.19245(10) 0.5770(2) 0.06132(7) 0.0345(5) Uani 1 1 d . . .
H15 H 0.2037 0.6493 0.0668 0.041 Uiso 1 1 calc R . .
C16 C 0.15487(9) 0.52978(18) 0.08224(6) 0.0258(4) Uani 1 1 d . . .
C161 C 0.13063(11) 0.59071(18) 0.11314(7) 0.0318(5) Uani 1 1 d . . .
H161 H 0.1228 0.5373 0.1332 0.038 Uiso 1 1 calc R . .
C162 C 0.07392(13) 0.6415(3) 0.09362(9) 0.0473(7) Uani 1 1 d . . .
H16A H 0.0801 0.6962 0.0743 0.071 Uiso 1 1 calc R . .
H16B H 0.0570 0.6747 0.1145 0.071 Uiso 1 1 calc R . .
H16C H 0.0481 0.5865 0.0795 0.071 Uiso 1 1 calc R . .
C163 C 0.17185(15) 0.6734(2) 0.13650(9) 0.0524(8) Uani 1 1 d . . .
H16D H 0.2095 0.6407 0.1458 0.079 Uiso 1 1 calc R . .
H16E H 0.1575 0.6985 0.1598 0.079 Uiso 1 1 calc R . .
H16F H 0.1750 0.7341 0.1188 0.079 Uiso 1 1 calc R . .
C21 C 0.17569(10) 0.15610(19) 0.17900(6) 0.0293(5) Uani 1 1 d . . .
C22 C 0.16711(12) 0.0831(2) 0.20858(7) 0.0395(6) Uani 1 1 d . . .
C221 C 0.11241(13) 0.0201(2) 0.20383(8) 0.0420(6) Uani 1 1 d . . .
H221 H 0.0824 0.0588 0.1839 0.050 Uiso 1 1 calc R . .
C222 C 0.11994(17) -0.0906(2) 0.18625(10) 0.0598(9) Uani 1 1 d . . .
H22A H 0.1303 -0.0823 0.1600 0.090 Uiso 1 1 calc R . .
H22B H 0.0841 -0.1306 0.1828 0.090 Uiso 1 1 calc R . .
H22C H 0.1502 -0.1296 0.2047 0.090 Uiso 1 1 calc R . .
C223 C 0.09083(16) 0.0083(3) 0.24297(9) 0.0573(9) Uani 1 1 d . . .
H22D H 0.0538 -0.0282 0.2372 0.086 Uiso 1 1 calc R . .
H22E H 0.0866 0.0792 0.2542 0.086 Uiso 1 1 calc R . .
H22F H 0.1183 -0.0338 0.2625 0.086 Uiso 1 1 calc R . .
C23 C 0.21307(15) 0.0675(3) 0.24151(8) 0.0547(9) Uani 1 1 d . . .
H23 H 0.2087 0.0191 0.2622 0.066 Uiso 1 1 calc R . .
C24 C 0.26418(14) 0.1201(3) 0.24472(8) 0.0580(9) Uani 1 1 d . . .
H24 H 0.2941 0.1092 0.2677 0.070 Uiso 1 1 calc R . .
C25 C 0.27185(12) 0.1882(3) 0.21476(8) 0.0483(7) Uani 1 1 d . . .
H25 H 0.3076 0.2231 0.2170 0.058 Uiso 1 1 calc R . .
C26 C 0.22820(11) 0.2074(2) 0.18080(7) 0.0347(5) Uani 1 1 d . . .
C261 C 0.23869(10) 0.2778(2) 0.14683(8) 0.0354(5) Uani 1 1 d . . .
H261 H 0.2010 0.2887 0.1278 0.042 Uiso 1 1 calc R . .
C263 C 0.26217(13) 0.3884(3) 0.16060(11) 0.0544(8) Uani 1 1 d . . .
H26A H 0.2366 0.4236 0.1755 0.082 Uiso 1 1 calc R . .
H26B H 0.2649 0.4316 0.1370 0.082 Uiso 1 1 calc R . .
H26C H 0.3001 0.3810 0.1782 0.082 Uiso 1 1 calc R . .
C262 C 0.27790(14) 0.2228(3) 0.12311(9) 0.0526(8) Uani 1 1 d . . .
H26D H 0.3155 0.2112 0.1408 0.079 Uiso 1 1 calc R . .
H26E H 0.2820 0.2681 0.1003 0.079 Uiso 1 1 calc R . .
H26F H 0.2614 0.1538 0.1130 0.079 Uiso 1 1 calc R . .
C31 C -0.05264(9) 0.22696(19) 0.09329(6) 0.0261(4) Uani 1 1 d . . .
C32 C -0.07820(11) 0.1308(2) 0.10155(7) 0.0335(5) Uani 1 1 d . . .
C321 C -0.04307(12) 0.0344(2) 0.11784(8) 0.0391(6) Uani 1 1 d . . .
H321 H -0.0020 0.0545 0.1208 0.047 Uiso 1 1 calc R . .
C322 C -0.05451(19) -0.0614(3) 0.08888(11) 0.0711(11) Uani 1 1 d . . .
H32A H -0.0944 -0.0839 0.0855 0.107 Uiso 1 1 calc R . .
H32B H -0.0293 -0.1207 0.1000 0.107 Uiso 1 1 calc R . .
H32C H -0.0472 -0.0406 0.0626 0.107 Uiso 1 1 calc R . .
C323 C -0.05147(17) 0.0027(3) 0.15971(10) 0.0619(9) Uani 1 1 d . . .
H32D H -0.0427 0.0640 0.1780 0.093 Uiso 1 1 calc R . .
H32E H -0.0259 -0.0567 0.1701 0.093 Uiso 1 1 calc R . .
H32F H -0.0911 -0.0194 0.1578 0.093 Uiso 1 1 calc R . .
C33 C -0.13818(12) 0.1276(3) 0.09333(8) 0.0453(7) Uani 1 1 d . . .
H33 H -0.1568 0.0638 0.0986 0.054 Uiso 1 1 calc R . .
C34 C -0.17038(11) 0.2149(3) 0.07777(9) 0.0487(7) Uani 1 1 d . . .
H34 H -0.2108 0.2110 0.0727 0.058 Uiso 1 1 calc R . .
C35 C -0.14451(10) 0.3079(3) 0.06952(8) 0.0404(6) Uani 1 1 d . . .
H35 H -0.1675 0.3671 0.0585 0.048 Uiso 1 1 calc R . .
C36 C -0.08501(9) 0.3169(2) 0.07707(6) 0.0285(5) Uani 1 1 d . . .
C361 C -0.05820(9) 0.4191(2) 0.06592(7) 0.0300(5) Uani 1 1 d . . .
H361 H -0.0168 0.4176 0.0795 0.036 Uiso 1 1 calc R . .
C362 C -0.08445(12) 0.5193(2) 0.08072(9) 0.0429(6) Uani 1 1 d . . .
H36A H -0.1239 0.5276 0.0657 0.064 Uiso 1 1 calc R . .
H36B H -0.0622 0.5824 0.0764 0.064 Uiso 1 1 calc R . .
H36C H -0.0839 0.5121 0.1095 0.064 Uiso 1 1 calc R . .
C363 C -0.06205(11) 0.4246(2) 0.02028(7) 0.0388(6) Uani 1 1 d . . .
H36D H -0.0429 0.3622 0.0117 0.058 Uiso 1 1 calc R . .
H36E H -0.0434 0.4900 0.0138 0.058 Uiso 1 1 calc R . .
H36F H -0.1022 0.4250 0.0061 0.058 Uiso 1 1 calc R . .
O1S O -0.09680(7) 0.39782(13) 0.20021(5) 0.0302(3) Uani 1 1 d . . .
C1SA C -0.1428(4) 0.4718(10) 0.1945(4) 0.0422(14) Uani 0.762(13) 1 d PU A 1
H1S1 H -0.1352 0.5335 0.1781 0.051 Uiso 0.762(13) 1 calc PR A 1
H1S2 H -0.1486 0.4986 0.2207 0.051 Uiso 0.762(13) 1 calc PR A 1
C2SA C -0.19443(18) 0.4106(5) 0.1727(2) 0.0653(19) Uani 0.762(13) 1 d PU A 1
H2S1 H -0.2293 0.4351 0.1812 0.078 Uiso 0.762(13) 1 calc PR A 1
H2S2 H -0.2000 0.4193 0.1431 0.078 Uiso 0.762(13) 1 calc PR A 1
C3SA C -0.1815(4) 0.2994(8) 0.1845(3) 0.071(3) Uani 0.762(13) 1 d PU A 1
H3S1 H -0.2027 0.2493 0.1641 0.085 Uiso 0.762(13) 1 calc PR A 1
H3S2 H -0.1907 0.2836 0.2110 0.085 Uiso 0.762(13) 1 calc PR A 1
C4SA C -0.1135(3) 0.2924(7) 0.1869(3) 0.0341(10) Uani 0.762(13) 1 d PU A 1
H4S1 H -0.0950 0.2379 0.2066 0.041 Uiso 0.762(13) 1 calc PR A 1
H4S2 H -0.1049 0.2771 0.1602 0.041 Uiso 0.762(13) 1 calc PR A 1
C1SB C -0.1531(15) 0.459(4) 0.1930(15) 0.0422(14) Uani 0.238(13) 1 d PU A 2
H1S3 H -0.1515 0.5159 0.2135 0.051 Uiso 0.238(13) 1 calc PR A 2
H1S4 H -0.1611 0.4925 0.1659 0.051 Uiso 0.238(13) 1 calc PR A 2
C2SB C -0.1993(5) 0.3780(16) 0.1960(7) 0.056(4) Uani 0.238(13) 1 d PU A 2
H2S3 H -0.2101 0.3817 0.2225 0.067 Uiso 0.238(13) 1 calc PR A 2
H2S4 H -0.2337 0.3877 0.1743 0.067 Uiso 0.238(13) 1 calc PR A 2
C3SB C -0.1694(11) 0.277(2) 0.1912(7) 0.046(4) Uani 0.238(13) 1 d PU A 2
H3S3 H -0.1729 0.2276 0.2135 0.056 Uiso 0.238(13) 1 calc PR A 2
H3S4 H -0.1886 0.2424 0.1656 0.056 Uiso 0.238(13) 1 calc PR A 2
C4SB C -0.1248(11) 0.287(3) 0.1912(10) 0.0341(10) Uani 0.238(13) 1 d PU A 2
H4S3 H -0.1193 0.2641 0.1643 0.041 Uiso 0.238(13) 1 calc PR A 2
H4S4 H -0.1032 0.2358 0.2111 0.041 Uiso 0.238(13) 1 calc PR A 2
C1T C 0.1625(2) 0.9791(5) 0.08566(17) 0.0378(10) Uani 0.854(16) 1 d PDU B 1
H1T H 0.1778 1.0167 0.1099 0.045 Uiso 0.854(16) 1 calc PR B 1
C2T C 0.19896(19) 0.9223(4) 0.06580(16) 0.0365(10) Uani 0.854(16) 1 d PDU B 1
H2T H 0.2390 0.9218 0.0765 0.044 Uiso 0.854(16) 1 calc PR B 1
C3T C 0.1765(3) 0.8676(3) 0.03082(16) 0.0384(12) Uani 0.854(16) 1 d PDU B 1
H3T H 0.2012 0.8287 0.0176 0.046 Uiso 0.854(16) 1 calc PR B 1
C4T C 0.1189(3) 0.8684(4) 0.01472(13) 0.0419(14) Uani 0.854(16) 1 d PDU B 1
H4T H 0.1039 0.8305 -0.0095 0.050 Uiso 0.854(16) 1 calc PR B 1
C5T C 0.0824(2) 0.9247(7) 0.0338(2) 0.0477(13) Uani 0.854(16) 1 d PDU B 1
H5T H 0.0425 0.9258 0.0226 0.057 Uiso 0.854(16) 1 calc PR B 1
C6T C 0.1043(2) 0.9799(3) 0.06980(15) 0.0431(12) Uani 0.854(16) 1 d PDU B 1
H6T H 0.0794 1.0176 0.0832 0.052 Uiso 0.854(16) 1 calc PR B 1
C1U C 0.1725(17) 0.960(3) 0.0793(10) 0.051(6) Uani 0.146(16) 1 d PDU B 2
H1U H 0.1992 0.9902 0.1012 0.061 Uiso 0.146(16) 1 calc PR B 2
C2U C 0.1890(16) 0.894(3) 0.0538(12) 0.056(6) Uani 0.146(16) 1 d PDU B 2
H2U H 0.2270 0.8677 0.0590 0.068 Uiso 0.146(16) 1 calc PR B 2
C3U C 0.151(2) 0.866(3) 0.0201(10) 0.054(7) Uani 0.146(16) 1 d PDU B 2
H3U H 0.1644 0.8305 -0.0008 0.064 Uiso 0.146(16) 1 calc PR B 2
C4U C 0.0942(19) 0.885(3) 0.0147(9) 0.055(6) Uani 0.146(16) 1 d PDU B 2
H4U H 0.0684 0.8579 -0.0084 0.066 Uiso 0.146(16) 1 calc PR B 2
C5U C 0.0746(16) 0.944(4) 0.0421(12) 0.046(6) Uani 0.146(16) 1 d PDU B 2
H5U H 0.0349 0.9559 0.0393 0.056 Uiso 0.146(16) 1 calc PR B 2
C6U C 0.1116(5) 0.9844(4) 0.0729(4) 0.048(7) Uani 0.146(16) 1 d PDU B 2
H6U H 0.0985 1.0304 0.0913 0.058 Uiso 0.146(16) 1 calc PR B 2
C1V C -0.0593(5) 0.6935(4) 0.2587(4) 0.049(3) Uani 0.300(3) 1 d PRDU C -1
H1V H -0.0964 0.6889 0.2643 0.059 Uiso 0.300(3) 1 d PR C -1
C2V C -0.0530(5) 0.6970(4) 0.2190(4) 0.054(4) Uani 0.300(3) 1 d PRDU C -1
H2V H -0.0857 0.6948 0.1975 0.065 Uiso 0.300(3) 1 d PR C -1
C3V C 0.0011(5) 0.7037(4) 0.2107(4) 0.054(4) Uani 0.300(3) 1 d PRDU C -1
H3V H 0.0054 0.7061 0.1836 0.065 Uiso 0.300(3) 1 d PR C -1
C4V C 0.0490(5) 0.7070(4) 0.2422(4) 0.045(3) Uani 0.300(3) 1 d PRDU C -1
H4V H 0.0860 0.7116 0.2365 0.053 Uiso 0.300(3) 1 d PR C -1
C5V C 0.0427(5) 0.7035(4) 0.2819(4) 0.058(4) Uani 0.300(3) 1 d PRDU C -1
H5V H 0.0754 0.7057 0.3034 0.070 Uiso 0.300(3) 1 d PR C -1
C6V C -0.0115(5) 0.6968(4) 0.2902(4) 0.045(3) Uani 0.300(3) 1 d PRDU C -1
H6V H -0.0158 0.6944 0.3173 0.054 Uiso 0.300(3) 1 d PR C -1
C1W C 0.0509(15) 0.697(4) 0.3151(6) 0.053(7) Uani 0.200(3) 1 d PDU C -2
H1W1 H 0.0529 0.6196 0.3202 0.080 Uiso 0.200(3) 1 calc PR C -2
H1W2 H 0.0510 0.7349 0.3404 0.080 Uiso 0.200(3) 1 calc PR C -2
H1W3 H 0.0840 0.7191 0.3045 0.080 Uiso 0.200(3) 1 calc PR C -2
C2W C -0.0048(11) 0.723(2) 0.2838(6) 0.056(5) Uani 0.200(3) 1 d PDU C -2
H2W1 H -0.0375 0.6954 0.2941 0.067 Uiso 0.200(3) 1 calc PR C -2
H2W2 H -0.0088 0.8021 0.2819 0.067 Uiso 0.200(3) 1 calc PR C -2
C3W C -0.0078(7) 0.6855(7) 0.2477(5) 0.034(3) Uani 0.200(3) 1 d PDU C -2
H3W1 H -0.0124 0.6069 0.2486 0.041 Uiso 0.200(3) 1 calc PR C -2
H3W2 H 0.0289 0.6997 0.2399 0.041 Uiso 0.200(3) 1 calc PR C -2
C4W C -0.0488(9) 0.723(2) 0.2194(6) 0.044(4) Uani 0.200(3) 1 d PDU C -2
H4W1 H -0.0503 0.8018 0.2226 0.053 Uiso 0.200(3) 1 calc PR C -2
H4W2 H -0.0855 0.6936 0.2233 0.053 Uiso 0.200(3) 1 calc PR C -2
C5W C -0.0429(17) 0.698(3) 0.1755(6) 0.058(8) Uani 0.200(3) 1 d PDU C -2
H5W1 H -0.0095 0.7355 0.1700 0.087 Uiso 0.200(3) 1 calc PR C -2
H5W2 H -0.0773 0.7223 0.1564 0.087 Uiso 0.200(3) 1 calc PR C -2
H5W3 H -0.0382 0.6209 0.1725 0.087 Uiso 0.200(3) 1 calc PR C -2

loop_
_atom_site_aniso_label
_atom_site_aniso_U_11
_atom_site_aniso_U_22
_atom_site_aniso_U_33
_atom_site_aniso_U_23
_atom_site_aniso_U_13
_atom_site_aniso_U_12
Nb1 0.01871(8) 0.01899(8) 0.01438(8) -0.00139(6) 0.00661(6) -0.00034(6)
Pb1 0.02355(5) 0.01841(5) 0.01664(5) 0.000 0.00793(4) 0.000
P1 0.0345(3) 0.0223(3) 0.0193(2) 0.00120(19) 0.0141(2) 0.0036(2)
P2 0.0313(3) 0.0317(3) 0.0194(2) -0.0077(2) 0.0075(2) -0.0030(2)
P3 0.0376(3) 0.0233(3) 0.0206(2) 0.0027(2) 0.0140(2) 0.0086(2)
O1 0.0213(7) 0.0224(7) 0.0186(6) -0.0012(5) 0.0088(5) -0.0013(5)
O2 0.0282(7) 0.0257(7) 0.0173(6) -0.0021(6) 0.0062(6) 0.0058(6)
O3 0.0230(7) 0.0275(7) 0.0189(7) -0.0029(6) 0.0077(5) -0.0055(6)
C11 0.0172(8) 0.0274(10) 0.0195(9) 0.0020(8) 0.0058(7) -0.0036(8)
C12 0.0183(9) 0.0308(11) 0.0230(10) 0.0023(8) 0.0078(7) 0.0027(8)
C121 0.0295(11) 0.0282(11) 0.0228(10) -0.0016(8) 0.0129(8) 0.0037(8)
C122 0.0471(15) 0.0415(14) 0.0389(14) -0.0032(11) 0.0264(12) 0.0105(12)
C123 0.0346(12) 0.0320(12) 0.0276(11) -0.0051(9) 0.0068(9) -0.0015(10)
C13 0.0245(10) 0.0444(14) 0.0296(11) 0.0033(10) 0.0140(9) 0.0021(9)
C14 0.0252(11) 0.0493(15) 0.0404(14) 0.0081(12) 0.0142(10) -0.0100(10)
C15 0.0282(11) 0.0394(13) 0.0363(12) 0.0006(10) 0.0079(9) -0.0161(10)
C16 0.0246(10) 0.0296(11) 0.0233(10) -0.0012(8) 0.0051(8) -0.0072(8)
C161 0.0463(14) 0.0265(11) 0.0249(10) -0.0032(8) 0.0122(10) -0.0099(10)
C162 0.0514(17) 0.0528(17) 0.0421(15) -0.0067(13) 0.0200(13) 0.0076(14)
C163 0.071(2) 0.0402(15) 0.0448(16) -0.0158(13) 0.0109(14) -0.0221(15)
C21 0.0370(12) 0.0311(11) 0.0191(9) -0.0033(8) 0.0045(8) 0.0171(10)
C22 0.0557(16) 0.0408(14) 0.0243(11) 0.0035(10) 0.0136(11) 0.0250(12)
C221 0.0647(18) 0.0355(13) 0.0326(13) 0.0100(11) 0.0255(12) 0.0175(13)
C222 0.094(3) 0.0433(17) 0.0527(18) -0.0033(14) 0.0400(18) 0.0094(17)
C223 0.092(3) 0.0474(17) 0.0446(16) 0.0092(14) 0.0413(17) 0.0158(17)
C23 0.070(2) 0.068(2) 0.0277(13) 0.0126(13) 0.0135(13) 0.0392(18)
C24 0.0548(19) 0.085(2) 0.0288(13) -0.0005(14) -0.0024(12) 0.0413(18)
C25 0.0389(14) 0.068(2) 0.0326(13) -0.0087(13) -0.0049(11) 0.0232(14)
C26 0.0331(12) 0.0409(14) 0.0267(11) -0.0070(10) -0.0013(9) 0.0152(10)
C261 0.0243(11) 0.0403(13) 0.0372(13) -0.0021(10) -0.0033(9) 0.0038(10)
C263 0.0438(16) 0.0543(18) 0.065(2) -0.0171(16) 0.0126(15) -0.0089(14)
C262 0.063(2) 0.0568(19) 0.0395(15) -0.0029(13) 0.0134(14) 0.0078(15)
C31 0.0244(10) 0.0370(12) 0.0187(9) -0.0089(8) 0.0086(8) -0.0104(9)
C32 0.0391(13) 0.0381(13) 0.0265(11) -0.0102(10) 0.0144(10) -0.0163(10)
C321 0.0531(16) 0.0331(12) 0.0365(13) -0.0081(10) 0.0220(12) -0.0174(11)
C322 0.108(3) 0.0488(19) 0.059(2) -0.0253(17) 0.023(2) -0.012(2)
C323 0.090(3) 0.0543(19) 0.0509(18) 0.0047(15) 0.0362(18) -0.0029(18)
C33 0.0430(15) 0.0566(18) 0.0407(14) -0.0148(13) 0.0188(12) -0.0301(14)
C34 0.0256(12) 0.073(2) 0.0487(16) -0.0139(15) 0.0101(11) -0.0174(13)
C35 0.0210(11) 0.0629(18) 0.0362(13) -0.0080(12) 0.0040(9) -0.0044(11)
C36 0.0211(10) 0.0438(13) 0.0209(10) -0.0060(9) 0.0050(8) -0.0053(9)
C361 0.0218(10) 0.0389(13) 0.0279(11) 0.0039(9) 0.0023(8) 0.0024(9)
C362 0.0389(14) 0.0461(16) 0.0424(15) -0.0019(12) 0.0064(11) 0.0067(12)
C363 0.0313(12) 0.0557(16) 0.0305(12) 0.0083(12) 0.0093(10) 0.0069(12)
O1S 0.0255(8) 0.0332(8) 0.0307(8) -0.0014(7) 0.0035(6) 0.0022(6)
C1SA 0.030(4) 0.054(3) 0.0389(17) 0.002(2) -0.001(3) 0.013(2)
C2SA 0.0270(19) 0.115(4) 0.048(3) -0.021(3) -0.0055(19) 0.013(2)
C3SA 0.032(4) 0.096(5) 0.084(6) -0.004(4) 0.011(3) -0.027(3)
C4SA 0.029(3) 0.0383(18) 0.035(2) -0.0047(16) 0.0077(19) -0.012(2)
C1SB 0.030(4) 0.054(3) 0.0389(17) 0.002(2) -0.001(3) 0.013(2)
C2SB 0.019(5) 0.097(10) 0.051(10) -0.016(8) 0.005(5) 0.001(5)
C3SB 0.036(8) 0.075(8) 0.029(7) -0.016(7) 0.008(7) -0.015(7)
C4SB 0.029(3) 0.0383(18) 0.035(2) -0.0047(16) 0.0077(19) -0.012(2)
C1T 0.055(2) 0.033(2) 0.030(2) -0.0073(14) 0.0194(15) 0.0057(16)
C2T 0.048(2) 0.034(2) 0.030(2) -0.0019(16) 0.0150(15) 0.0049(16)
C3T 0.065(3) 0.0256(16) 0.031(2) 0.0000(15) 0.024(2) 0.0019(19)
C4T 0.059(3) 0.038(2) 0.0311(18) -0.0075(15) 0.015(2) -0.011(3)
C5T 0.056(2) 0.049(4) 0.040(3) -0.006(2) 0.0148(19) -0.006(2)
C6T 0.048(2) 0.041(3) 0.046(3) -0.002(2) 0.0218(19) 0.0006(18)
C1U 0.087(11) 0.040(13) 0.021(10) 0.000(8) 0.004(11) 0.003(12)
C2U 0.088(12) 0.040(13) 0.042(14) -0.007(10) 0.014(10) -0.004(11)
C3U 0.082(14) 0.045(12) 0.038(12) -0.017(10) 0.024(12) -0.008(15)
C4U 0.089(13) 0.039(12) 0.040(11) -0.021(8) 0.021(12) -0.003(14)
C5U 0.082(11) 0.032(13) 0.028(12) -0.017(9) 0.020(10) -0.010(11)
C6U 0.086(13) 0.037(13) 0.019(10) -0.009(9) 0.003(10) -0.002(12)
C1V 0.048(5) 0.042(5) 0.060(5) 0.000(4) 0.017(3) -0.003(4)
C2V 0.053(5) 0.051(6) 0.056(5) -0.006(4) 0.004(4) 0.002(4)
C3V 0.069(8) 0.022(8) 0.078(8) 0.007(8) 0.030(6) 0.019(7)
C4V 0.031(4) 0.012(3) 0.102(9) -0.004(4) 0.040(5) -0.002(3)
C5V 0.063(7) 0.015(7) 0.086(8) -0.005(6) -0.004(7) 0.005(6)
C6V 0.095(8) 0.019(6) 0.028(5) 0.004(5) 0.027(5) 0.019(6)
C1W 0.076(14) 0.046(12) 0.039(9) 0.001(10) 0.014(8) 0.010(11)
C2W 0.083(12) 0.020(9) 0.060(7) 0.013(7) 0.007(8) 0.012(8)
C3W 0.034(5) 0.016(3) 0.050(4) -0.001(4) 0.005(4) -0.012(4)
C4W 0.056(10) 0.013(6) 0.061(8) -0.005(6) 0.008(7) 0.012(6)
C5W 0.084(16) 0.034(11) 0.053(8) -0.006(11) 0.010(11) 0.021(11)

loop_
_atom_type_symbol
_atom_type_description
_atom_type_scat_dispersion_real
_atom_type_scat_dispersion_imag
_atom_type_scat_source
C C 0.0033 0.0016 'International Tables Vol C Tables 4.2.6.8 and 6.1.1.4'
H H 0.0000 0.0000 'International Tables Vol C Tables 4.2.6.8 and 6.1.1.4'
O O 0.0106 0.0060 'International Tables Vol C Tables 4.2.6.8 and 6.1.1.4'
P P 0.1023 0.0942 'International Tables Vol C Tables 4.2.6.8 and 6.1.1.4'
Nb Nb -2.0727 0.6215 'International Tables Vol C Tables 4.2.6.8 and 6.1.1.4'
Pb Pb -3.3944 10.1111 'International Tables Vol C Tables 4.2.6.8 and 6.1.1.4'

loop_
_geom_angle_atom_site_label_1
_geom_angle_atom_site_label_2
_geom_angle_atom_site_label_3
_geom_angle
_geom_angle_site_symmetry_1
_geom_angle_site_symmetry_3
O1 Nb1 O3 103.65(6) . .
O1 Nb1 O2 103.84(6) . .
O3 Nb1 O2 109.91(6) . .
O1 Nb1 P3 99.81(4) . .
O3 Nb1 P3 97.04(5) . .
O2 Nb1 P3 138.26(4) . .
O1 Nb1 P2 102.49(4) . .
O3 Nb1 P2 141.82(4) . .
O2 Nb1 P2 90.05(4) . .
P3 Nb1 P2 51.16(2) . .
O1 Nb1 P1 148.07(4) . .
O3 Nb1 P1 94.68(4) . .
O2 Nb1 P1 93.90(4) . .
P3 Nb1 P1 51.497(18) . .
P2 Nb1 P1 50.459(19) . .
O1S Pb1 O1S 162.22(7) 2 .
O1S Pb1 P1 83.65(4) 2 2
O1S Pb1 P1 84.99(4) . 2
O1S Pb1 P1 84.99(4) 2 .
O1S Pb1 P1 83.65(4) . .
P1 Pb1 P1 100.35(2) 2 .
O1S Pb1 P3 104.46(4) 2 .
O1S Pb1 P3 75.99(4) . .
P1 Pb1 P3 139.627(16) 2 .
P1 Pb1 P3 43.022(15) . .
O1S Pb1 P3 75.98(4) 2 2
O1S Pb1 P3 104.45(4) . 2
P1 Pb1 P3 43.023(15) 2 2
P1 Pb1 P3 139.628(16) . 2
P3 Pb1 P3 177.25(2) . 2
P2 P1 P3 59.37(3) . .
P2 P1 Nb1 63.72(2) . .
P3 P1 Nb1 62.28(2) . .
P2 P1 Pb1 91.77(2) . .
P3 P1 Pb1 75.60(2) . .
Nb1 P1 Pb1 137.63(2) . .
P3 P2 P1 60.89(3) . .
P3 P2 Nb1 63.46(2) . .
P1 P2 Nb1 65.82(2) . .
P2 P3 P1 59.73(3) . .
P2 P3 Nb1 65.38(2) . .
P1 P3 Nb1 66.22(2) . .
P2 P3 Pb1 84.37(2) . .
P1 P3 Pb1 61.377(19) . .
Nb1 P3 Pb1 127.40(2) . .
C11 O1 Nb1 164.60(13) . .
C21 O2 Nb1 136.71(13) . .
C31 O3 Nb1 147.68(13) . .
O1 C11 C16 119.30(18) . .
O1 C11 C12 117.31(18) . .
C16 C11 C12 123.38(19) . .
C13 C12 C11 116.7(2) . .
C13 C12 C121 123.3(2) . .
C11 C12 C121 120.03(18) . .
C12 C121 C122 113.74(19) . .
C12 C121 C123 110.81(18) . .
C122 C121 C123 110.3(2) . .
C14 C13 C12 121.4(2) . .
C15 C14 C13 120.2(2) . .
C14 C15 C16 121.2(2) . .
C15 C16 C11 117.1(2) . .
C15 C16 C161 121.9(2) . .
C11 C16 C161 120.96(19) . .
C16 C161 C162 110.6(2) . .
C16 C161 C163 113.5(2) . .
C162 C161 C163 111.2(2) . .
O2 C21 C26 118.7(2) . .
O2 C21 C22 118.9(2) . .
C26 C21 C22 122.3(2) . .
C23 C22 C21 116.6(3) . .
C23 C22 C221 121.9(3) . .
C21 C22 C221 121.4(2) . .
C22 C221 C222 109.9(2) . .
C22 C221 C223 114.0(3) . .
C222 C221 C223 109.9(2) . .
C24 C23 C22 122.0(3) . .
C25 C24 C23 120.0(3) . .
C24 C25 C26 121.4(3) . .
C25 C26 C21 117.5(3) . .
C25 C26 C261 120.6(3) . .
C21 C26 C261 121.9(2) . .
C26 C261 C262 111.3(2) . .
C26 C261 C263 113.8(2) . .
C262 C261 C263 109.9(2) . .
O3 C31 C32 118.4(2) . .
O3 C31 C36 119.33(19) . .
C32 C31 C36 122.2(2) . .
C31 C32 C33 117.2(3) . .
C31 C32 C321 121.6(2) . .
C33 C32 C321 121.2(2) . .
C32 C321 C323 111.9(2) . .
C32 C321 C322 112.3(3) . .
C323 C321 C322 110.6(3) . .
C34 C33 C32 121.3(3) . .
C35 C34 C33 120.6(2) . .
C34 C35 C36 121.2(3) . .
C35 C36 C31 117.5(2) . .
C35 C36 C361 119.6(2) . .
C31 C36 C361 122.85(19) . .
C36 C361 C363 110.7(2) . .
C36 C361 C362 112.4(2) . .
C363 C361 C362 110.8(2) . .
C1SA O1S C4SA 113.8(5) . .
C1SA O1S C1SB 10.6(16) . .
C4SA O1S C1SB 103.6(14) . .
C1SA O1S C4SB 105.5(12) . .
C4SA O1S C4SB 12.4(10) . .
C1SB O1S C4SB 95.0(18) . .
C1SA O1S Pb1 123.3(4) . .
C4SA O1S Pb1 120.1(4) . .
C1SB O1S Pb1 131.7(16) . .
C4SB O1S Pb1 124.0(13) . .
O1S C1SA C2SA 105.6(8) . .
C3SA C2SA C1SA 104.2(6) . .
C2SA C3SA C4SA 102.5(7) . .
O1S C4SA C3SA 100.3(6) . .
C2SB C1SB O1S 107(3) . .
C3SB C2SB C1SB 101(2) . .
C4SB C3SB C2SB 114(3) . .
C3SB C4SB O1S 120(3) . .
C6T C1T C2T 119.8(4) . .
C3T C2T C1T 119.7(4) . .
C4T C3T C2T 120.9(4) . .
C3T C4T C5T 120.0(4) . .
C4T C5T C6T 120.0(4) . .
C1T C6T C5T 119.5(4) . .
C2U C1U C6U 118(2) . .
C1U C2U C3U 118(3) . .
C2U C3U C4U 123(2) . .
C5U C4U C3U 120(2) . .
C6U C5U C4U 119(3) . .
C5U C6U C1U 121.1(16) . .
C6V C1V C2V 120.0 . .
C3V C2V C1V 120.0 . .
C2V C3V C4V 120.0 . .
C5V C4V C3V 120.0 . .
C4V C5V C6V 120.0 . .
C1V C6V C5V 120.0 . .
C3W C2W C1W 116(2) . .
C2W C3W C4W 116.2(19) . .
C3W C4W C5W 115(2) . .

loop_
_geom_bond_atom_site_label_1
_geom_bond_atom_site_label_2
_geom_bond_distance
_geom_bond_site_symmetry_2
Nb1 O1 1.8893(14) .
Nb1 O3 1.9215(14) .
Nb1 O2 1.9413(14) .
Nb1 P3 2.4999(6) .
Nb1 P2 2.5402(6) .
Nb1 P1 2.5843(6) .
Pb1 O1S 2.5920(16) 2
Pb1 O1S 2.5920(16) .
Pb1 P1 2.8433(5) 2
Pb1 P1 2.8433(5) .
Pb1 P3 3.1374(6) .
Pb1 P3 3.1375(6) 2
P1 P2 2.1847(8) .
P1 P3 2.2100(8) .
P2 P3 2.1765(8) .
O1 C11 1.369(2) .
O2 C21 1.376(2) .
O3 C31 1.367(2) .
C11 C16 1.400(3) .
C11 C12 1.404(3) .
C12 C13 1.396(3) .
C12 C121 1.518(3) .
C121 C122 1.528(3) .
C121 C123 1.536(3) .
C13 C14 1.387(4) .
C14 C15 1.382(4) .
C15 C16 1.394(3) .
C16 C161 1.511(3) .
C161 C162 1.518(4) .
C161 C163 1.529(3) .
C21 C26 1.403(4) .
C21 C22 1.405(3) .
C22 C23 1.404(4) .
C22 C221 1.510(4) .
C221 C222 1.532(4) .
C221 C223 1.534(4) .
C23 C24 1.375(5) .
C24 C25 1.369(5) .
C25 C26 1.401(3) .
C26 C261 1.514(4) .
C261 C262 1.527(4) .
C261 C263 1.528(4) .
C31 C32 1.405(3) .
C31 C36 1.409(3) .
C32 C33 1.406(4) .
C32 C321 1.506(4) .
C321 C323 1.530(4) .
C321 C322 1.536(4) .
C33 C34 1.375(5) .
C34 C35 1.374(4) .
C35 C36 1.400(3) .
C36 C361 1.515(3) .
C361 C363 1.534(3) .
C361 C362 1.535(4) .
O1S C1SA 1.421(13) .
O1S C4SA 1.422(8) .
O1S C1SB 1.53(4) .
O1S C4SB 1.55(3) .
C1SA C2SA 1.508(9) .
C2SA C3SA 1.462(10) .
C3SA C4SA 1.619(13) .
C1SB C2SB 1.52(4) .
C2SB C3SB 1.48(3) .
C3SB C4SB 1.08(4) .
C1T C6T 1.384(6) .
C1T C2T 1.406(5) .
C2T C3T 1.376(5) .
C3T C4T 1.373(6) .
C4T C5T 1.389(6) .
C5T C6T 1.402(6) .
C1U C2U 1.31(3) .
C1U C6U 1.46(4) .
C2U C3U 1.35(3) .
C3U C4U 1.35(4) .
C4U C5U 1.35(2) .
C5U C6U 1.32(3) .
C1V C6V 1.3898 .
C1V C2V 1.3900 .
C2V C3V 1.3899 .
C3V C4V 1.3900 .
C4V C5V 1.3900 .
C5V C6V 1.3901 .
C1W C2W 1.55(3) .
C2W C3W 1.304(19) .
C3W C4W 1.304(18) .
C4W C5W 1.56(2) .
